data_7706486
loop_
_publ_author_name
'van Rees, Karlotta'
'Love, Jason B.'

_publ_section_title
;
 Synthesis and complexes of a constrained-cavity Schiff-base dipyrrin
 macrocycle.
;
_journal_issue 5
_journal_name_full 'Dalton transactions (Cambridge, England : 2003)'
_journal_page_first 1610
_journal_page_last 1613
_journal_paper_doi 10.1039/d1dt00175b
_journal_volume 50
_journal_year 2021
_chemical_formula_moiety 'C29 H22 F5 Li N4'
_chemical_formula_sum 'C29 H22 F5 Li N4'
_chemical_formula_weight 528.44
_space_group_crystal_system orthorhombic
_space_group_IT_number 19
_space_group_name_Hall 'P 2ac 2ab'
_space_group_name_H-M_alt 'P 21 21 21'
_atom_sites_solution_hydrogens geom
_atom_sites_solution_primary dual
_audit_creation_date 2020-08-28
_audit_creation_method
;
Olex2 1.2
(compiled 2018.05.29 svn.r3508 for OlexSys, GUI svn.r5506)
;
_audit_update_record
;
2020-12-18 deposited with the CCDC.	2021-01-22 downloaded from the CCDC.
;
_cell_angle_alpha 90
_cell_angle_beta 90
_cell_angle_gamma 90
_cell_formula_units_Z 4
_cell_length_a 10.0585(6)
_cell_length_b 13.2365(7)
_cell_length_c 22.1369(12)
_cell_measurement_reflns_used 9516
_cell_measurement_temperature 100.0
_cell_measurement_theta_max 26.32
_cell_measurement_theta_min 2.40
_cell_volume 2947.3(3)
_computing_cell_refinement 'SAINT V8.40A (?, 2016)'
_computing_data_reduction 'SAINT V8.40A (?, 2016)'
_computing_molecular_graphics 'Olex2 (Dolomanov et al., 2009)'
_computing_publication_material 'Olex2 (Dolomanov et al., 2009)'
_computing_structure_refinement 'ShelXL (Sheldrick, 2015)'
_computing_structure_solution 'ShelXT (Sheldrick, 2015)'
_diffrn_ambient_temperature 100.0
_diffrn_measured_fraction_theta_full 0.998
_diffrn_measured_fraction_theta_max 0.998
_diffrn_measurement_device_type 'Bruker APEX-II CCD'
_diffrn_measurement_method '\f and \w scans'
_diffrn_radiation_type MoK\a
_diffrn_radiation_wavelength 0.71073
_diffrn_reflns_av_R_equivalents 0.0528
_diffrn_reflns_av_unetI/netI 0.0189
_diffrn_reflns_Laue_measured_fraction_full 0.998
_diffrn_reflns_Laue_measured_fraction_max 0.998
_diffrn_reflns_limit_h_max 12
_diffrn_reflns_limit_h_min -12
_diffrn_reflns_limit_k_max 16
_diffrn_reflns_limit_k_min -16
_diffrn_reflns_limit_l_max 27
_diffrn_reflns_limit_l_min -27
_diffrn_reflns_number 99392
_diffrn_reflns_point_group_measured_fraction_full 0.999
_diffrn_reflns_point_group_measured_fraction_max 0.999
_diffrn_reflns_theta_full 25.242
_diffrn_reflns_theta_max 26.395
_diffrn_reflns_theta_min 2.399
_diffrn_standards_number 0
_exptl_absorpt_coefficient_mu 0.093
_exptl_absorpt_correction_T_max 0.7452
_exptl_absorpt_correction_T_min 0.7250
_exptl_absorpt_correction_type none
_exptl_crystal_colour 'metallic brownish red'
_exptl_crystal_colour_lustre metallic
_exptl_crystal_colour_modifier brownish
_exptl_crystal_colour_primary red
_exptl_crystal_density_diffrn 1.191
_exptl_crystal_description prism
_exptl_crystal_F_000 1088
_exptl_crystal_preparation 'Deprotonation of LH with LN'''
_exptl_crystal_recrystallization_method 'Sow evaporation from a diluted n-hexane solution'
_exptl_crystal_size_max 0.686
_exptl_crystal_size_mid 0.537
_exptl_crystal_size_min 0.31
_refine_diff_density_max 0.120
_refine_diff_density_min -0.170
_refine_diff_density_rms 0.032
_refine_ls_abs_structure_details
;
 Flack x determined using 2403 quotients [(I+)-(I-)]/[(I+)+(I-)]
 (Parsons, Flack and Wagner, Acta Cryst. B69 (2013) 249-259).
;
_refine_ls_abs_structure_Flack 0.10(13)
_refine_ls_extinction_method none
_refine_ls_goodness_of_fit_ref 1.038
_refine_ls_hydrogen_treatment constr
_refine_ls_matrix_type full
_refine_ls_number_parameters 356
_refine_ls_number_reflns 6038
_refine_ls_number_restraints 0
_refine_ls_restrained_S_all 1.038
_refine_ls_R_factor_all 0.0282
_refine_ls_R_factor_gt 0.0257
_refine_ls_shift/su_max 0.000
_refine_ls_shift/su_mean 0.000
_refine_ls_structure_factor_coef Fsqd
_refine_ls_weighting_details 'w=1/[\s^2^(Fo^2^)+(0.0405P)^2^+0.3522P] where P=(Fo^2^+2Fc^2^)/3'
_refine_ls_weighting_scheme calc
_refine_ls_wR_factor_gt 0.0672
_refine_ls_wR_factor_ref 0.0688
_reflns_Friedel_coverage 0.774
_reflns_Friedel_fraction_full 1.000
_reflns_Friedel_fraction_max 0.999
_reflns_number_gt 5691
_reflns_number_total 6038
_reflns_threshold_expression 'I > 2\s(I)'
_cod_data_source_file d1dt00175b2.cif
_cod_data_source_block mo_jl20003_0m
_cod_depositor_comments 'Adding full bibliography for 7706485--7706489.cif.'
_cod_database_code 7706486
_shelx_shelxl_version_number 2018/3
_shelx_space_group_comment
;
The symmetry employed for this shelxl refinement is uniquely defined
by the following loop, which should always be used as a source of
symmetry information in preference to the above space-group names.
They are only intended as comments.
;
_shelx_estimated_absorpt_t_max 0.972
_shelx_estimated_absorpt_t_min 0.939
_olex2_refinement_description
;
1. Fixed Uiso
 At 1.2 times of:
  All C(H) groups
 At 1.5 times of:
  All C(H,H,H) groups
2.a Aromatic/amide H refined with riding coordinates:
 C21(H21), C1(H1), C8(H8), C28(H28), C20(H20), C2(H2), C23(H23), C3(H3),
 C11(H11), C10(H10)
2.b Idealised Me refined as rotating group:
 C25(H25A,H25B,H25C), C26(H26A,H26B,H26C), C7(H7A,H7B,H7C), C6(H6A,H6B,H6C)
;
_olex2_submission_special_instructions 'No special instructions were received'

loop_
_space_group_symop_operation_xyz
'x, y, z'
'-x+1/2, -y, z+1/2'
'-x, y+1/2, -z+1/2'
'x+1/2, -y+1/2, -z'

loop_
_atom_site_label
_atom_site_type_symbol
_atom_site_fract_x
_atom_site_fract_y
_atom_site_fract_z
_atom_site_U_iso_or_equiv
_atom_site_adp_type
_atom_site_occupancy
_atom_site_site_symmetry_order
_atom_site_calc_flag
_atom_site_refinement_flags_posn
_atom_site_refinement_flags_adp
_atom_site_refinement_flags_occupancy
_atom_site_disorder_assembly
_atom_site_disorder_group
F3 F 0.68892(10) 0.00318(7) 0.38331(4) 0.0299(2) Uani 1 1 d . . . . .
F5 F 0.68191(10) 0.35631(7) 0.40034(5) 0.0318(2) Uani 1 1 d . . . . .
F1 F 0.40147(10) 0.15691(7) 0.52239(5) 0.0317(2) Uani 1 1 d . . . . .
F4 F 0.78115(11) 0.18748(8) 0.34957(5) 0.0380(3) Uani 1 1 d . . . . .
F2 F 0.49501(10) -0.01087(7) 0.46848(5) 0.0334(2) Uani 1 1 d . . . . .
N2 N 0.50014(13) 0.45511(9) 0.58644(6) 0.0217(3) Uani 1 1 d . . . . .
N3 N 0.34589(12) 0.50214(10) 0.48969(6) 0.0195(3) Uani 1 1 d . . . . .
N1 N 0.47035(14) 0.60384(10) 0.66769(6) 0.0242(3) Uani 1 1 d . . . . .
N4 N 0.23181(12) 0.68200(10) 0.51296(6) 0.0206(3) Uani 1 1 d . . . . .
C9 C 0.57687(17) 0.45578(12) 0.63543(7) 0.0247(3) Uani 1 1 d . . . . .
C18 C 0.63547(16) 0.26644(12) 0.41825(8) 0.0239(3) Uani 1 1 d . . . . .
C21 C 0.26418(16) 0.48611(13) 0.39369(7) 0.0253(3) Uani 1 1 d . . . . .
H21 H 0.215852 0.500884 0.357898 0.030 Uiso 1 1 calc R . . . .
C17 C 0.68685(17) 0.18055(13) 0.39196(7) 0.0257(3) Uani 1 1 d . . . . .
C22 C 0.26760(15) 0.54443(11) 0.44827(7) 0.0203(3) Uani 1 1 d . . . . .
C19 C 0.39619(15) 0.41550(11) 0.46396(7) 0.0199(3) Uani 1 1 d . . . . .
C12 C 0.54070(16) 0.37383(11) 0.55223(7) 0.0223(3) Uani 1 1 d . . . . .
C1 C 0.30092(15) 0.75232(11) 0.62577(7) 0.0207(3) Uani 1 1 d . . . . .
H1 H 0.261078 0.687250 0.625890 0.025 Uiso 1 1 calc R . . . .
C8 C 0.55818(18) 0.53731(13) 0.67907(7) 0.0260(3) Uani 1 1 d . . . . .
H8 H 0.610042 0.540582 0.714881 0.031 Uiso 1 1 calc R . . . .
C16 C 0.63970(16) 0.08696(12) 0.40915(7) 0.0241(3) Uani 1 1 d . . . . .
C14 C 0.49469(16) 0.16636(12) 0.47930(7) 0.0231(3) Uani 1 1 d . . . . .
C28 C 0.31285(17) 0.91844(12) 0.58465(7) 0.0244(3) Uani 1 1 d . . . . .
H28 H 0.286860 0.967491 0.555630 0.029 Uiso 1 1 calc R . . . .
C13 C 0.48862(15) 0.35423(11) 0.49450(7) 0.0211(3) Uani 1 1 d . . . . .
C00N C 0.53904(16) 0.26187(11) 0.46315(7) 0.0215(3) Uani 1 1 d . . . . .
C20 C 0.34495(16) 0.40484(12) 0.40391(7) 0.0234(3) Uani 1 1 d . . . . .
H20 H 0.363535 0.351508 0.376461 0.028 Uiso 1 1 calc R . . . .
C4 C 0.39434(16) 0.77482(12) 0.67027(7) 0.0221(3) Uani 1 1 d . . . . .
C27 C 0.26328(15) 0.82051(11) 0.58124(7) 0.0205(3) Uani 1 1 d . . . . .
C2 C 0.40048(18) 0.94427(12) 0.63062(8) 0.0272(4) Uani 1 1 d . . . . .
H2 H 0.431941 1.011789 0.633368 0.033 Uiso 1 1 calc R . . . .
C23 C 0.20565(15) 0.64142(11) 0.46252(7) 0.0214(3) Uani 1 1 d . . . . .
H23 H 0.147250 0.673228 0.434669 0.026 Uiso 1 1 calc R . . . .
C3 C 0.44302(17) 0.87341(13) 0.67263(8) 0.0261(3) Uani 1 1 d . . . . .
H3 H 0.505217 0.892046 0.702938 0.031 Uiso 1 1 calc R . . . .
C11 C 0.64692(18) 0.32212(13) 0.58274(8) 0.0301(4) Uani 1 1 d . . . . .
H11 H 0.692064 0.263246 0.569259 0.036 Uiso 1 1 calc R . . . .
C15 C 0.54214(17) 0.07992(11) 0.45270(8) 0.0242(3) Uani 1 1 d . . . . .
C24 C 0.17374(16) 0.78142(12) 0.53031(8) 0.0251(3) Uani 1 1 d . . . . .
C10 C 0.67020(19) 0.37429(13) 0.63497(8) 0.0312(4) Uani 1 1 d . . . . .
H10 H 0.735110 0.359447 0.664856 0.037 Uiso 1 1 calc R . . . .
C5 C 0.44092(19) 0.68776(13) 0.71064(7) 0.0285(4) Uani 1 1 d . . . . .
C25 C 0.03368(17) 0.76037(15) 0.55512(10) 0.0398(5) Uani 1 1 d . . . . .
H25A H -0.023600 0.736218 0.522352 0.060 Uiso 1 1 calc GR . . . .
H25B H -0.003474 0.822692 0.572042 0.060 Uiso 1 1 calc GR . . . .
H25C H 0.038831 0.708781 0.586791 0.060 Uiso 1 1 calc GR . . . .
C26 C 0.1651(2) 0.85509(13) 0.47753(9) 0.0389(5) Uani 1 1 d . . . . .
H26A H 0.253983 0.865816 0.460615 0.058 Uiso 1 1 calc GR . . . .
H26B H 0.129057 0.919660 0.491721 0.058 Uiso 1 1 calc GR . . . .
H26C H 0.106561 0.827140 0.446320 0.058 Uiso 1 1 calc GR . . . .
C7 C 0.5574(2) 0.71727(15) 0.75058(9) 0.0429(5) Uani 1 1 d . . . . .
H7A H 0.580661 0.660482 0.776955 0.064 Uiso 1 1 calc GR . . . .
H7B H 0.532817 0.775756 0.775319 0.064 Uiso 1 1 calc GR . . . .
H7C H 0.634006 0.734619 0.725248 0.064 Uiso 1 1 calc GR . . . .
C6 C 0.3257(2) 0.65046(15) 0.75049(8) 0.0415(5) Uani 1 1 d . . . . .
H6A H 0.251345 0.629364 0.724794 0.062 Uiso 1 1 calc GR . . . .
H6B H 0.296594 0.705229 0.777194 0.062 Uiso 1 1 calc GR . . . .
H6C H 0.355618 0.593020 0.774886 0.062 Uiso 1 1 calc GR . . . .
Li1 Li 0.3762(3) 0.5682(2) 0.56932(12) 0.0261(6) Uani 1 1 d . . . . .

loop_
_atom_site_aniso_label
_atom_site_aniso_U_11
_atom_site_aniso_U_22
_atom_site_aniso_U_33
_atom_site_aniso_U_23
_atom_site_aniso_U_13
_atom_site_aniso_U_12
F3 0.0325(5) 0.0226(5) 0.0347(5) -0.0100(4) -0.0009(4) 0.0093(4)
F5 0.0323(5) 0.0201(5) 0.0431(6) 0.0097(4) 0.0112(4) 0.0019(4)
F1 0.0330(5) 0.0205(5) 0.0415(6) 0.0026(4) 0.0172(4) 0.0011(4)
F4 0.0401(6) 0.0364(6) 0.0376(6) 0.0073(5) 0.0195(5) 0.0125(5)
F2 0.0341(5) 0.0129(4) 0.0533(6) -0.0003(4) 0.0069(5) -0.0021(4)
N2 0.0265(6) 0.0157(6) 0.0229(6) 0.0008(5) -0.0010(5) 0.0002(5)
N3 0.0204(6) 0.0152(6) 0.0228(6) -0.0011(5) 0.0000(5) 0.0021(5)
N1 0.0347(7) 0.0179(6) 0.0201(6) 0.0002(5) -0.0029(6) -0.0017(6)
N4 0.0176(6) 0.0168(6) 0.0274(7) -0.0026(5) -0.0014(5) 0.0019(5)
C9 0.0307(9) 0.0187(7) 0.0246(8) 0.0061(6) -0.0031(7) -0.0011(7)
C18 0.0243(8) 0.0171(7) 0.0302(8) 0.0036(6) 0.0030(7) 0.0001(6)
C21 0.0248(7) 0.0263(8) 0.0247(8) -0.0041(6) -0.0035(6) 0.0020(6)
C17 0.0232(7) 0.0289(8) 0.0251(8) 0.0022(6) 0.0051(6) 0.0070(7)
C22 0.0179(7) 0.0177(7) 0.0254(8) -0.0012(6) -0.0019(6) -0.0015(6)
C19 0.0196(7) 0.0151(7) 0.0250(7) 0.0001(6) 0.0031(6) 0.0000(6)
C12 0.0254(7) 0.0146(7) 0.0271(8) 0.0049(6) 0.0025(6) 0.0014(6)
C1 0.0207(7) 0.0165(7) 0.0249(8) -0.0039(6) 0.0022(6) -0.0024(6)
C8 0.0347(9) 0.0230(8) 0.0204(7) 0.0045(6) -0.0076(7) -0.0022(7)
C16 0.0258(8) 0.0181(7) 0.0282(8) -0.0053(6) -0.0024(6) 0.0087(6)
C14 0.0218(7) 0.0201(7) 0.0276(8) 0.0004(6) 0.0047(6) 0.0002(6)
C28 0.0276(8) 0.0170(7) 0.0287(8) -0.0001(6) -0.0001(7) 0.0025(6)
C13 0.0219(7) 0.0136(7) 0.0277(8) 0.0012(6) 0.0045(6) -0.0006(6)
C00N 0.0216(7) 0.0163(7) 0.0266(8) -0.0002(6) 0.0005(6) 0.0019(6)
C20 0.0249(8) 0.0201(7) 0.0254(8) -0.0047(6) 0.0024(6) -0.0007(6)
C4 0.0254(7) 0.0204(8) 0.0205(7) -0.0040(6) 0.0027(6) -0.0003(6)
C27 0.0180(7) 0.0181(7) 0.0256(8) -0.0043(6) 0.0002(6) 0.0027(6)
C2 0.0308(8) 0.0153(7) 0.0355(9) -0.0039(6) 0.0010(7) -0.0051(6)
C23 0.0175(7) 0.0196(7) 0.0271(8) 0.0011(6) -0.0048(6) 0.0009(6)
C3 0.0270(8) 0.0243(8) 0.0270(8) -0.0064(7) -0.0028(7) -0.0036(6)
C11 0.0346(9) 0.0210(8) 0.0347(9) 0.0052(7) -0.0012(7) 0.0078(7)
C15 0.0240(8) 0.0149(7) 0.0336(8) -0.0004(6) 0.0000(7) 0.0018(6)
C24 0.0224(7) 0.0189(7) 0.0339(9) -0.0065(7) -0.0069(7) 0.0072(6)
C10 0.0370(9) 0.0248(8) 0.0318(9) 0.0069(7) -0.0086(8) 0.0076(8)
C5 0.0436(10) 0.0237(8) 0.0183(8) -0.0027(6) -0.0027(7) -0.0014(7)
C25 0.0195(8) 0.0384(10) 0.0617(13) -0.0215(9) -0.0039(8) 0.0057(8)
C26 0.0550(12) 0.0220(8) 0.0398(10) -0.0057(8) -0.0230(9) 0.0138(8)
C7 0.0643(14) 0.0328(10) 0.0316(9) -0.0048(8) -0.0208(10) 0.0029(9)
C6 0.0684(14) 0.0322(9) 0.0238(9) 0.0017(8) 0.0134(9) -0.0018(10)
Li1 0.0304(14) 0.0208(13) 0.0269(14) -0.0043(11) -0.0008(11) 0.0011(11)

loop_
_atom_type_symbol
_atom_type_description
_atom_type_scat_dispersion_real
_atom_type_scat_dispersion_imag
_atom_type_scat_source
C C 0.0033 0.0016 'International Tables Vol C Tables 4.2.6.8 and 6.1.1.4'
H H 0.0000 0.0000 'International Tables Vol C Tables 4.2.6.8 and 6.1.1.4'
F F 0.0171 0.0103 'International Tables Vol C Tables 4.2.6.8 and 6.1.1.4'
Li Li -0.0003 0.0001 'International Tables Vol C Tables 4.2.6.8 and 6.1.1.4'
N N 0.0061 0.0033 'International Tables Vol C Tables 4.2.6.8 and 6.1.1.4'

loop_
_geom_angle_atom_site_label_1
_geom_angle_atom_site_label_2
_geom_angle_atom_site_label_3
_geom_angle
_geom_angle_site_symmetry_1
_geom_angle_site_symmetry_3
_geom_angle_publ_flag
C16 F3 Li1 115.90(11) . 4_556 ?
C9 N2 C12 106.35(13) . . ?
C9 N2 Li1 120.98(13) . . ?
C12 N2 Li1 132.08(14) . . ?
C22 N3 C19 106.41(12) . . ?
C22 N3 Li1 121.01(13) . . ?
C19 N3 Li1 132.52(13) . . ?
C8 N1 C5 121.79(14) . . ?
C8 N1 Li1 108.35(12) . . ?
C5 N1 Li1 129.84(12) . . ?
C23 N4 C24 121.35(13) . . ?
C23 N4 Li1 108.25(12) . . ?
C24 N4 Li1 130.37(12) . . ?
N2 C9 C8 117.98(14) . . ?
N2 C9 C10 111.70(15) . . ?
C10 C9 C8 130.29(15) . . ?
F5 C18 C17 118.52(14) . . ?
F5 C18 C00N 119.62(14) . . ?
C17 C18 C00N 121.86(14) . . ?
C20 C21 C22 105.66(14) . . ?
F4 C17 C18 120.39(15) . . ?
F4 C17 C16 119.92(14) . . ?
C18 C17 C16 119.69(14) . . ?
N3 C22 C21 111.58(13) . . ?
N3 C22 C23 118.20(13) . . ?
C21 C22 C23 130.13(14) . . ?
N3 C19 C13 121.62(14) . . ?
N3 C19 C20 109.49(13) . . ?
C13 C19 C20 128.82(14) . . ?
N2 C12 C13 122.26(14) . . ?
N2 C12 C11 109.49(15) . . ?
C13 C12 C11 128.06(15) . . ?
C27 C1 C4 123.13(14) . . ?
N1 C8 C9 118.02(14) . . ?
F3 C16 C17 119.82(14) . . ?
F3 C16 C15 120.31(14) . . ?
C15 C16 C17 119.87(14) . . ?
F1 C14 C00N 119.48(13) . . ?
F1 C14 C15 118.02(13) . . ?
C15 C14 C00N 122.50(15) . . ?
C2 C28 C27 119.78(15) . . ?
C19 C13 C00N 118.21(14) . . ?
C12 C13 C19 125.24(14) . . ?
C12 C13 C00N 116.54(14) . . ?
C18 C00N C13 122.22(14) . . ?
C14 C00N C18 116.63(14) . . ?
C14 C00N C13 121.11(14) . . ?
C21 C20 C19 106.85(14) . . ?
C1 C4 C3 117.58(15) . . ?
C1 C4 C5 117.26(14) . . ?
C3 C4 C5 125.08(15) . . ?
C1 C27 C28 117.99(14) . . ?
C1 C27 C24 117.56(13) . . ?
C28 C27 C24 124.40(14) . . ?
C3 C2 C28 121.33(15) . . ?
N4 C23 C22 118.31(14) . . ?
C2 C3 C4 119.92(15) . . ?
C10 C11 C12 106.51(15) . . ?
F2 C15 C16 119.68(14) . . ?
F2 C15 C14 120.90(14) . . ?
C14 C15 C16 119.42(14) . . ?
N4 C24 C27 104.91(12) . . ?
N4 C24 C25 106.93(13) . . ?
N4 C24 C26 112.94(14) . . ?
C27 C24 C25 109.68(14) . . ?
C26 C24 C27 112.43(14) . . ?
C26 C24 C25 109.71(15) . . ?
C11 C10 C9 105.94(15) . . ?
N1 C5 C4 104.42(12) . . ?
N1 C5 C7 114.16(16) . . ?
N1 C5 C6 106.03(14) . . ?
C4 C5 C6 110.22(16) . . ?
C7 C5 C4 112.47(15) . . ?
C7 C5 C6 109.27(16) . . ?
F3 Li1 N1 89.46(10) 4_456 . ?
F3 Li1 N4 89.97(10) 4_456 . ?
N2 Li1 F3 96.59(12) . 4_456 ?
N2 Li1 N3 86.21(12) . . ?
N2 Li1 N1 74.30(10) . . ?
N2 Li1 N4 159.82(15) . . ?
N3 Li1 F3 95.49(12) . 4_456 ?
N3 Li1 N1 160.33(15) . . ?
N3 Li1 N4 74.15(10) . . ?
N1 Li1 N4 124.99(12) . . ?

loop_
_geom_bond_atom_site_label_1
_geom_bond_atom_site_label_2
_geom_bond_distance
_geom_bond_site_symmetry_2
_geom_bond_publ_flag
F3 C16 1.3424(17) . ?
F3 Li1 2.354(3) 4_556 ?
F5 C18 1.3380(18) . ?
F1 C14 1.3433(18) . ?
F4 C17 1.3373(19) . ?
F2 C15 1.3383(18) . ?
N2 C9 1.331(2) . ?
N2 C12 1.377(2) . ?
N2 Li1 1.985(3) . ?
N3 C22 1.332(2) . ?
N3 C19 1.3767(19) . ?
N3 Li1 1.991(3) . ?
N1 C8 1.273(2) . ?
N1 C5 1.492(2) . ?
N1 Li1 2.421(3) . ?
N4 C23 1.267(2) . ?
N4 C24 1.4902(19) . ?
N4 Li1 2.436(3) . ?
C9 C8 1.461(2) . ?
C9 C10 1.430(2) . ?
C18 C17 1.378(2) . ?
C18 C00N 1.390(2) . ?
C21 C22 1.434(2) . ?
C21 C20 1.367(2) . ?
C17 C16 1.380(2) . ?
C22 C23 1.462(2) . ?
C19 C13 1.407(2) . ?
C19 C20 1.433(2) . ?
C12 C13 1.405(2) . ?
C12 C11 1.437(2) . ?
C1 C4 1.394(2) . ?
C1 C27 1.389(2) . ?
C16 C15 1.379(2) . ?
C14 C00N 1.387(2) . ?
C14 C15 1.372(2) . ?
C28 C27 1.391(2) . ?
C28 C2 1.389(2) . ?
C13 C00N 1.494(2) . ?
C4 C3 1.395(2) . ?
C4 C5 1.532(2) . ?
C27 C24 1.533(2) . ?
C2 C3 1.388(2) . ?
C11 C10 1.367(3) . ?
C24 C25 1.538(2) . ?
C24 C26 1.524(2) . ?
C5 C7 1.519(3) . ?
C5 C6 1.538(3) . ?

loop_
_smtbx_masks_void_nr
_smtbx_masks_void_average_x
_smtbx_masks_void_average_y
_smtbx_masks_void_average_z
_smtbx_masks_void_volume
_smtbx_masks_void_count_electrons
_smtbx_masks_void_content
1 0.000 -0.172 0.750 347.0 76.1 n-hexane
2 0.500 -0.007 0.250 347.0 76.1 n-hexane
